data_7234696
loop_
_publ_author_name
'Liu, Jinjian'
'Li, Jing'
'Lu, Wenbo'

_publ_section_title
;
 Photochromic properties of three 2D MOFs based on
 1-carboxyethyl-4,4&#x2032;-bipyridinine
;
_journal_issue 57
_journal_name_full 'RSC Advances'
_journal_page_first 33155
_journal_paper_doi 10.1039/C9RA06703E
_journal_volume 9
_journal_year 2019
_chemical_formula_moiety 'C23 H18 Cd N3 O7, 2(H2 O)'
_chemical_formula_sum 'C23 H22 Cd N3 O9'
_chemical_formula_weight 596.84
_space_group_crystal_system monoclinic
_space_group_IT_number 14
_space_group_name_Hall '-P 2ybc'
_space_group_name_H-M_alt 'P 1 21/c 1'
_symmetry_space_group_name_Hall '-P 2ybc'
_symmetry_space_group_name_H-M 'P 1 21/c 1'
_atom_sites_solution_hydrogens geom
_atom_sites_solution_primary direct
_atom_sites_solution_secondary difmap
_audit_creation_date 2019-09-29
_audit_creation_method
;
Olex2 1.2
(compiled 2018.05.29 svn.r3508 for OlexSys, GUI svn.r5506)
;
_audit_update_record
;
2019-09-29 deposited with the CCDC.    2019-10-16 downloaded from the CCDC.
;
_cell_angle_alpha 90.00
_cell_angle_beta 110.304(2)
_cell_angle_gamma 90.00
_cell_formula_units_Z 4
_cell_length_a 10.5787(10)
_cell_length_b 16.3960(16)
_cell_length_c 14.3239(13)
_cell_measurement_reflns_used 9840
_cell_measurement_temperature 273(2)
_cell_measurement_theta_max 27.38
_cell_measurement_theta_min 2.76
_cell_volume 2330.1(4)
_computing_cell_refinement 'SAINT v8.37A (Bruker, 2015)'
_computing_data_reduction 'SAINT v8.37A (Bruker, 2015)'
_computing_molecular_graphics 'Olex2 (Dolomanov et al., 2009)'
_computing_publication_material 'Olex2 (Dolomanov et al., 2009)'
_computing_structure_refinement 'XL (Sheldrick, 2008)'
_computing_structure_solution 'XS (Sheldrick, 2008)'
_diffrn_ambient_temperature 273.15
_diffrn_measured_fraction_theta_full 0.985
_diffrn_measured_fraction_theta_max 0.985
_diffrn_measurement_device_type 'CCD area detector'
_diffrn_measurement_method 'phi and omega scans'
_diffrn_radiation_monochromator graphite
_diffrn_radiation_type MoK\a
_diffrn_radiation_wavelength 0.71073
_diffrn_reflns_av_R_equivalents 0.0225
_diffrn_reflns_av_unetI/netI 0.0160
_diffrn_reflns_limit_h_max 14
_diffrn_reflns_limit_h_min -14
_diffrn_reflns_limit_k_max 21
_diffrn_reflns_limit_k_min -21
_diffrn_reflns_limit_l_max 19
_diffrn_reflns_limit_l_min -17
_diffrn_reflns_number 32234
_diffrn_reflns_theta_full 28.36
_diffrn_reflns_theta_max 28.36
_diffrn_reflns_theta_min 2.43
_diffrn_source 'fine-focus sealed tube'
_exptl_absorpt_coefficient_mu 0.997
_exptl_absorpt_correction_T_max 0.7457
_exptl_absorpt_correction_T_min 0.5494
_exptl_absorpt_correction_type multi-scan
_exptl_absorpt_process_details
;
SADABS-2016/2 (Bruker,2016/2) was used for absorption correction.
wR2(int) was 0.1224 before and 0.0428 after correction.
The Ratio of minimum to maximum transmission is 0.7368.
The \l/2 correction factor is Not present.
;
_exptl_crystal_colour blue
_exptl_crystal_colour_primary blue
_exptl_crystal_density_diffrn 1.701
_exptl_crystal_density_method 'not measured'
_exptl_crystal_description block
_exptl_crystal_F_000 1204
_exptl_crystal_size_max 0.3
_exptl_crystal_size_mid 0.3
_exptl_crystal_size_min 0.3
_refine_diff_density_max 3.090
_refine_diff_density_min -1.300
_refine_diff_density_rms 0.141
_refine_ls_extinction_method none
_refine_ls_goodness_of_fit_ref 1.082
_refine_ls_hydrogen_treatment constr
_refine_ls_matrix_type full
_refine_ls_number_parameters 332
_refine_ls_number_reflns 5725
_refine_ls_number_restraints 0
_refine_ls_restrained_S_all 1.082
_refine_ls_R_factor_all 0.0546
_refine_ls_R_factor_gt 0.0515
_refine_ls_shift/su_max 0.000
_refine_ls_shift/su_mean 0.000
_refine_ls_structure_factor_coef Fsqd
_refine_ls_weighting_details 'calc w=1/[\s^2^(Fo^2^)+(0.0990P)^2^+5.1605P] where P=(Fo^2^+2Fc^2^)/3'
_refine_ls_weighting_scheme calc
_refine_ls_wR_factor_gt 0.1589
_refine_ls_wR_factor_ref 0.1644
_reflns_number_gt 5328
_reflns_number_total 5725
_reflns_threshold_expression >2sigma(I)
_cod_data_source_file c9ra06703e2.cif
_cod_data_source_block a
_cod_database_code 7234696
_olex2_refinement_description
;
1. Fixed Uiso
 At 1.2 times of:
  All C(H) groups, All C(H,H) groups
 At 1.5 times of:
  All C(H,H,H) groups, All O(H,H) groups
2.a Free rotating group:
 O9(H9A,H9B), O8(H8A,H8B)
2.b Secondary CH2 refined with riding coordinates:
 C2(H2A,H2B)
2.c Aromatic/amide H refined with riding coordinates:
 C5(H5), C17(H17), C18(H18), C14(H14), C10(H10), C3(H3), C6(H6), C4(H4),
 C15(H15), C21(H21), C12(H12), C9(H9), C11(H11)
2.d Idealised Me refined as rotating group:
 C22(H22A,H22B,H22C)
;
_olex2_submission_special_instructions 'No special instructions were received'

loop_
_space_group_symop_id
_space_group_symop_operation_xyz
1 'x, y, z'
2 '-x, y+1/2, -z+1/2'
3 '-x, -y, -z'
4 'x, -y-1/2, z-1/2'

loop_
_atom_site_label
_atom_site_type_symbol
_atom_site_fract_x
_atom_site_fract_y
_atom_site_fract_z
_atom_site_U_iso_or_equiv
_atom_site_adp_type
_atom_site_occupancy
_atom_site_calc_flag
_atom_site_refinement_flags_posn
Cd1 Cd 0.30229(3) 0.143863(15) 0.784007(19) 0.03249(13) Uani 1 d .
O7 O 0.1103(5) 0.1691(3) 0.6409(3) 0.0881(17) Uani 1 d .
O3 O 0.3673(3) 0.0166(2) 0.7207(2) 0.0467(7) Uani 1 d .
O1 O 0.4765(3) 0.11051(19) 0.9326(2) 0.0419(6) Uani 1 d .
N1 N 0.3866(3) 0.1361(2) 1.0895(3) 0.0355(7) Uani 1 d .
C20 C 0.3187(4) 0.3048(2) 0.8512(3) 0.0377(8) Uani 1 d .
C5 C 0.1701(5) 0.1387(2) 1.1022(4) 0.0423(9) Uani 1 d .
H5 H 0.0956 0.1684 1.1030 0.051 Uiso 1 calc R
C7 C 0.1706(4) 0.0545(2) 1.1111(3) 0.0318(7) Uani 1 d .
C17 C 0.4433(4) 0.4325(2) 0.8429(3) 0.0315(7) Uani 1 d .
H17 H 0.4975 0.4016 0.8174 0.038 Uiso 1 calc R
O6 O 0.2388(4) 0.2682(2) 0.8817(3) 0.0624(10) Uani 1 d .
C16 C 0.4624(4) 0.5165(2) 0.8533(3) 0.0340(7) Uani 1 d .
O4 O 0.4323(5) 0.1345(2) 0.6810(3) 0.0599(10) Uani 1 d .
C18 C 0.2648(5) 0.4412(3) 0.9093(4) 0.0478(10) Uani 1 d .
H18 H 0.1981 0.4162 0.9279 0.057 Uiso 1 calc R
C19 C 0.3441(4) 0.3945(2) 0.8701(3) 0.0327(7) Uani 1 d .
C8 C 0.0585(4) 0.0107(2) 1.1300(3) 0.0322(7) Uani 1 d .
N2 N 0.1497(3) 0.0721(2) 0.8323(2) 0.0359(6) Uani 1 d .
C14 C 0.3816(5) 0.5625(3) 0.8924(4) 0.0455(9) Uani 1 d .
H14 H 0.3932 0.6187 0.8993 0.055 Uiso 1 calc R
C1 C 0.5487(4) 0.1569(3) 0.9979(3) 0.0428(9) Uani 1 d .
C2 C 0.5062(4) 0.1799(3) 1.0868(3) 0.0459(10) Uani 1 d .
H2A H 0.5806 0.1688 1.1479 0.055 Uiso 1 calc R
H2B H 0.4882 0.2380 1.0845 0.055 Uiso 1 calc R
O5 O 0.3811(4) 0.27021(18) 0.8021(3) 0.0494(7) Uani 1 d .
C13 C 0.4377(4) 0.0579(3) 0.6835(3) 0.0390(8) Uani 1 d .
C10 C 0.0603(5) -0.0727(3) 1.1406(5) 0.0540(12) Uani 1 d .
H10 H 0.1316 -0.1030 1.1350 0.065 Uiso 1 calc R
C3 C 0.2791(4) 0.1783(3) 1.0922(3) 0.0420(8) Uani 1 d .
H3 H 0.2784 0.2348 1.0872 0.050 Uiso 1 calc R
C6 C 0.2812(4) 0.0128(2) 1.1043(3) 0.0393(8) Uani 1 d .
H6 H 0.2828 -0.0439 1.1065 0.047 Uiso 1 calc R
C4 C 0.3884(4) 0.0546(3) 1.0944(3) 0.0401(8) Uani 1 d .
H4 H 0.4626 0.0260 1.0910 0.048 Uiso 1 calc R
O2 O 0.6572(4) 0.1897(3) 1.0003(3) 0.0753(13) Uani 1 d .
C15 C 0.2845(5) 0.5243(3) 0.9207(4) 0.0551(12) Uani 1 d .
H15 H 0.2316 0.5549 0.9478 0.066 Uiso 1 calc R
C21 C 0.0780(8) 0.1033(6) 0.5849(6) 0.091(2) Uani 1 d .
H21 H 0.1202 0.0543 0.6104 0.109 Uiso 1 calc R
N3 N -0.0126(8) 0.1041(7) 0.4933(6) 0.119(3) Uani 1 d .
C22 C 0.0127(13) 0.1865(6) 0.4502(5) 0.124(4) Uani 1 d .
H22A H -0.0711 0.2152 0.4219 0.186 Uiso 1 calc GR
H22B H 0.0510 0.1767 0.3995 0.186 Uiso 1 calc GR
H22C H 0.0739 0.2187 0.5024 0.186 Uiso 1 calc GR
C23 C -0.070(3) 0.0264(10) 0.4362(11) 0.295(15) Uani 1 d .
C12 C 0.0440(5) 0.1115(3) 0.8403(5) 0.0552(12) Uani 1 d .
H12 H 0.0401 0.1678 0.8326 0.066 Uiso 1 calc R
C9 C -0.0513(5) 0.0515(3) 1.1377(5) 0.0560(13) Uani 1 d .
H9 H -0.0577 0.1078 1.1305 0.067 Uiso 1 calc R
C11 C 0.1522(5) -0.0077(3) 0.8438(4) 0.0532(12) Uani 1 d .
H11 H 0.2258 -0.0362 0.8391 0.064 Uiso 1 calc R
O9 O 0.8529(6) 0.2523(5) 1.1732(5) 0.110(2) Uani 1 d .
H9A H 0.7853 0.2436 1.1909 0.165 Uiso 1 d G
H9B H 0.8277 0.2526 1.1100 0.165 Uiso 1 d G
O8 O 0.6809(4) 0.2083(3) 0.8130(4) 0.0736(11) Uani 1 d .
H8A H 0.6702 0.2092 0.8691 0.110 Uiso 1 d G
H8B H 0.6052 0.2011 0.7671 0.110 Uiso 1 d G

loop_
_atom_site_aniso_label
_atom_site_aniso_U_11
_atom_site_aniso_U_22
_atom_site_aniso_U_33
_atom_site_aniso_U_23
_atom_site_aniso_U_13
_atom_site_aniso_U_12
Cd1 0.03547(19) 0.02916(18) 0.03557(19) -0.00438(9) 0.01578(13) -0.00145(8)
O7 0.094(3) 0.060(2) 0.067(3) 0.015(2) -0.027(2) -0.023(2)
O3 0.0415(15) 0.0505(17) 0.0544(18) -0.0082(14) 0.0246(14) 0.0023(13)
O1 0.0450(16) 0.0385(15) 0.0390(14) -0.0035(11) 0.0104(12) -0.0013(12)
N1 0.0347(16) 0.0382(16) 0.0329(15) -0.0065(12) 0.0108(13) -0.0048(12)
C20 0.045(2) 0.0322(17) 0.0327(17) -0.0033(14) 0.0094(15) -0.0071(15)
C5 0.038(2) 0.035(2) 0.056(3) -0.0017(16) 0.0185(18) 0.0029(14)
C7 0.0321(16) 0.0329(17) 0.0275(15) -0.0024(12) 0.0066(12) -0.0002(13)
C17 0.0367(17) 0.0310(16) 0.0299(15) 0.0023(13) 0.0154(13) 0.0013(13)
O6 0.072(2) 0.0458(18) 0.083(3) -0.0110(18) 0.044(2) -0.0259(17)
C16 0.0380(18) 0.0315(17) 0.0340(16) 0.0036(13) 0.0144(14) -0.0022(14)
O4 0.082(3) 0.0361(16) 0.078(3) -0.0123(15) 0.049(2) 0.0058(15)
C18 0.050(2) 0.047(2) 0.060(3) -0.010(2) 0.036(2) -0.0124(19)
C19 0.0376(17) 0.0304(17) 0.0317(16) -0.0035(13) 0.0140(14) -0.0065(13)
C8 0.0324(16) 0.0364(17) 0.0268(15) -0.0008(13) 0.0092(12) -0.0004(13)
N2 0.0332(15) 0.0391(16) 0.0376(16) -0.0036(13) 0.0151(12) -0.0035(12)
C14 0.055(2) 0.0311(18) 0.057(2) -0.0050(17) 0.028(2) -0.0024(17)
C1 0.0358(19) 0.046(2) 0.043(2) 0.0013(17) 0.0094(16) -0.0024(16)
C2 0.0356(19) 0.053(2) 0.047(2) -0.0141(19) 0.0116(17) -0.0140(17)
O5 0.067(2) 0.0329(14) 0.0550(18) -0.0081(13) 0.0289(16) -0.0023(13)
C13 0.0417(19) 0.0398(19) 0.0360(18) -0.0101(15) 0.0141(15) 0.0033(15)
C10 0.042(2) 0.035(2) 0.096(4) -0.005(2) 0.037(2) -0.0001(17)
C3 0.043(2) 0.0330(18) 0.052(2) -0.0052(16) 0.0196(18) -0.0003(15)
C6 0.0403(19) 0.0342(18) 0.045(2) 0.0030(15) 0.0176(16) 0.0035(15)
C4 0.0361(18) 0.043(2) 0.043(2) 0.0020(16) 0.0159(16) 0.0052(15)
O2 0.056(2) 0.110(4) 0.065(2) -0.017(2) 0.0273(19) -0.037(2)
C15 0.061(3) 0.044(2) 0.075(3) -0.017(2) 0.043(3) -0.002(2)
C21 0.082(5) 0.104(6) 0.080(5) 0.002(4) 0.019(4) -0.011(4)
N3 0.077(4) 0.185(9) 0.085(5) -0.014(6) 0.015(4) -0.020(5)
C22 0.234(13) 0.092(6) 0.050(3) 0.016(4) 0.055(6) 0.054(7)
C23 0.58(4) 0.133(13) 0.119(10) -0.065(10) 0.057(19) -0.09(2)
C12 0.044(2) 0.032(2) 0.098(4) -0.007(2) 0.037(3) -0.0032(17)
C9 0.054(3) 0.038(2) 0.092(4) 0.019(2) 0.045(3) 0.0136(19)
C11 0.048(2) 0.044(2) 0.080(3) 0.014(2) 0.039(2) 0.0114(19)
O9 0.076(3) 0.128(5) 0.104(4) -0.017(4) 0.005(3) -0.014(4)
O8 0.059(2) 0.077(3) 0.082(3) 0.005(2) 0.022(2) -0.006(2)

loop_
_atom_type_symbol
_atom_type_description
_atom_type_scat_dispersion_real
_atom_type_scat_dispersion_imag
_atom_type_scat_source
C C 0.0033 0.0016 'International Tables Vol C Tables 4.2.6.8 and 6.1.1.4'
H H 0.0000 0.0000 'International Tables Vol C Tables 4.2.6.8 and 6.1.1.4'
Cd Cd -0.8075 1.2024 'International Tables Vol C Tables 4.2.6.8 and 6.1.1.4'
N N 0.0061 0.0033 'International Tables Vol C Tables 4.2.6.8 and 6.1.1.4'
O O 0.0106 0.0060 'International Tables Vol C Tables 4.2.6.8 and 6.1.1.4'

loop_
_geom_angle_atom_site_label_1
_geom_angle_atom_site_label_2
_geom_angle_atom_site_label_3
_geom_angle
_geom_angle_site_symmetry_1
_geom_angle_site_symmetry_3
O7 Cd1 O3 95.43(17) . .
O7 Cd1 C13 94.74(19) . .
O3 Cd1 C13 27.19(12) . .
O1 Cd1 O7 173.62(15) . .
O1 Cd1 O3 84.54(11) . .
O1 Cd1 C13 88.15(11) . .
O4 Cd1 O7 88.9(2) . .
O4 Cd1 O3 54.17(11) . .
O4 Cd1 O1 96.20(14) . .
O4 Cd1 C13 27.16(12) . .
N2 Cd1 O7 82.47(16) . .
N2 Cd1 O3 89.53(11) . .
N2 Cd1 O1 91.15(11) . .
N2 Cd1 O4 141.76(12) . .
N2 Cd1 C13 116.45(13) . .
O5 Cd1 O7 96.45(15) . .
O5 Cd1 O3 133.88(11) . .
O5 Cd1 O1 88.09(12) . .
O5 Cd1 O4 81.69(12) . .
O5 Cd1 N2 136.17(12) . .
O5 Cd1 C13 107.33(13) . .
C21 O7 Cd1 110.3(5) . .
C13 O3 Cd1 88.9(2) . .
C1 O1 Cd1 128.7(3) . .
C3 N1 C2 119.7(4) . .
C4 N1 C2 119.6(4) . .
C4 N1 C3 120.6(4) . .
O6 C20 C19 120.9(4) . .
O6 C20 O5 122.4(4) . .
O5 C20 C19 116.6(3) . .
C3 C5 C7 120.3(4) . .
C5 C7 C8 121.3(4) . .
C5 C7 C6 117.4(4) . .
C6 C7 C8 121.2(3) . .
C19 C17 C16 120.6(3) . .
C17 C16 C14 119.4(4) . .
C17 C16 C13 120.3(3) . 2_656
C14 C16 C13 120.1(4) . 2_656
C13 O4 Cd1 94.5(3) . .
C15 C18 C19 120.3(4) . .
C17 C19 C20 119.6(3) . .
C17 C19 C18 119.2(3) . .
C18 C19 C20 121.1(3) . .
C10 C8 C7 121.3(3) . .
C10 C8 C9 116.9(4) . .
C9 C8 C7 121.8(4) . .
C12 N2 Cd1 118.6(3) . .
C11 N2 Cd1 124.2(3) . .
C11 N2 C12 116.9(4) . .
C15 C14 C16 119.7(4) . .
O1 C1 C2 119.6(4) . .
O1 C1 O2 126.9(5) . .
O2 C1 C2 113.6(4) . .
N1 C2 C1 113.8(3) . .
C20 O5 Cd1 103.8(3) . .
O3 C13 Cd1 63.9(2) . .
O3 C13 C16 120.0(4) . 2_646
O3 C13 O4 121.7(4) . .
C16 C13 Cd1 167.8(3) 2_646 .
O4 C13 Cd1 58.4(2) . .
O4 C13 C16 118.3(4) . 2_646
C8 C10 C12 119.9(4) . 3_557
N1 C3 C5 120.6(4) . .
C4 C6 C7 120.5(4) . .
N1 C4 C6 120.4(4) . .
C14 C15 C18 120.7(4) . .
O7 C21 N3 122.6(9) . .
C21 N3 C22 103.7(8) . .
C21 N3 C23 122.6(13) . .
C23 N3 C22 127.5(9) . .
N2 C12 C10 123.2(4) . 3_557
C8 C9 C11 119.4(4) . 3_557
N2 C11 C9 123.7(4) . 3_557

loop_
_geom_bond_atom_site_label_1
_geom_bond_atom_site_label_2
_geom_bond_distance
_geom_bond_site_symmetry_2
Cd1 O7 2.369(4) .
Cd1 O3 2.466(3) .
Cd1 O1 2.346(3) .
Cd1 O4 2.345(4) .
Cd1 N2 2.289(3) .
Cd1 O5 2.214(3) .
Cd1 C13 2.745(4) .
O7 C21 1.317(11) .
O3 C13 1.255(5) .
O1 C1 1.241(5) .
N1 C2 1.466(5) .
N1 C3 1.343(5) .
N1 C4 1.338(5) .
C20 O6 1.234(5) .
C20 C19 1.502(5) .
C20 O5 1.255(5) .
C5 C7 1.385(5) .
C5 C3 1.373(6) .
C7 C8 1.489(5) .
C7 C6 1.388(5) .
C17 C16 1.392(5) .
C17 C19 1.388(5) .
C16 C14 1.395(6) .
C16 C13 1.499(5) 2_656
O4 C13 1.257(5) .
C18 C19 1.390(6) .
C18 C15 1.380(6) .
C8 C10 1.376(6) .
C8 C9 1.377(6) .
N2 C12 1.330(5) .
N2 C11 1.318(6) .
C14 C15 1.379(6) .
C1 C2 1.538(6) .
C1 O2 1.257(6) .
C13 C16 1.499(5) 2_646
C10 C12 1.379(6) 3_557
C6 C4 1.374(6) .
C21 N3 1.329(11) .
N3 C22 1.547(14) .
N3 C23 1.523(17) .
C12 C10 1.379(6) 3_557
C9 C11 1.387(6) 3_557
C11 C9 1.387(6) 3_557
